data_7119771
loop_
_publ_author_name
'Zhang, Fan'
'Adolf, Cyril R. R.'
'Zigon, Nicolas'
'Ferlay, Sylvie'
'Kyritsakas, Nathalie'
'Hosseini, Mir Wais'

_publ_section_title
;
 Molecular tectonics: hierarchical organization of heterobimetallic
 coordination networks into heterotrimetallic core-shell crystals.
;
_journal_issue 25
_journal_name_full 'Chemical communications (Cambridge, England)'
_journal_page_first 3587
_journal_page_last 3590
_journal_paper_doi 10.1039/c7cc01455d
_journal_volume 53
_journal_year 2017
_chemical_formula_moiety 'C50 H38 Cl2 Co N2 P2 Pt, H2 O'
_chemical_formula_sum 'C50 H40 Cl2 Co N2 O P2 Pt'
_chemical_formula_weight 1071.70
_space_group_crystal_system monoclinic
_space_group_IT_number 14
_space_group_name_Hall '-P 2ybc'
_space_group_name_H-M_alt 'P 1 21/c 1'
_symmetry_space_group_name_Hall '-P 2ybc'
_symmetry_space_group_name_H-M 'P 1 21/c 1'
_atom_sites_solution_hydrogens geom
_audit_creation_method SHELXL-2014/6
_audit_update_record
;
2016-10-04 deposited with the CCDC.
2017-03-07 downloaded from the CCDC.
;
_cell_angle_alpha 90
_cell_angle_beta 95.944(2)
_cell_angle_gamma 90
_cell_formula_units_Z 4
_cell_length_a 13.1360(7)
_cell_length_b 24.1095(10)
_cell_length_c 15.3736(7)
_cell_measurement_reflns_used 14000
_cell_measurement_temperature 173(2)
_cell_measurement_theta_max 25.
_cell_measurement_theta_min 2.5
_cell_volume 4842.7(4)
_computing_cell_refinement 'Bruker SAINT'
_computing_data_collection 'Bruker APEX2'
_computing_data_reduction 'Bruker SAINT'
_computing_molecular_graphics 'Bruker SHELXTL'
_computing_publication_material 'Bruker SHELXTL'
_computing_structure_refinement 'SHELXL-2014 (Sheldrick 2014)'
_computing_structure_solution 'SHELXS-97 (Sheldrick 2008)'
_diffrn_ambient_temperature 173(2)
_diffrn_measured_fraction_theta_full 0.999
_diffrn_measured_fraction_theta_max 0.997
_diffrn_measurement_device_type 'Bruker APEX-II CCD'
_diffrn_measurement_method '\f and \w scans'
_diffrn_radiation_type MoK\a
_diffrn_radiation_wavelength 0.71073
_diffrn_reflns_av_unetI/netI 0.0757
_diffrn_reflns_Laue_measured_fraction_full 0.999
_diffrn_reflns_Laue_measured_fraction_max 0.997
_diffrn_reflns_limit_h_max 18
_diffrn_reflns_limit_h_min -18
_diffrn_reflns_limit_k_max 33
_diffrn_reflns_limit_k_min 0
_diffrn_reflns_limit_l_max 21
_diffrn_reflns_limit_l_min 0
_diffrn_reflns_number 14208
_diffrn_reflns_point_group_measured_fraction_full 0.999
_diffrn_reflns_point_group_measured_fraction_max 0.997
_diffrn_reflns_theta_full 25.242
_diffrn_reflns_theta_max 30.103
_diffrn_reflns_theta_min 1.559
_exptl_absorpt_coefficient_mu 3.441
_exptl_absorpt_correction_T_max 0.856
_exptl_absorpt_correction_T_min 0.801
_exptl_absorpt_correction_type multi-scan
_exptl_absorpt_process_details sadabs
_exptl_crystal_colour colorless
_exptl_crystal_density_diffrn 1.470
_exptl_crystal_density_meas ?
_exptl_crystal_description prism
_exptl_crystal_F_000 2124
_exptl_crystal_size_max 0.060
_exptl_crystal_size_mid 0.050
_exptl_crystal_size_min 0.050
_refine_diff_density_max 3.479
_refine_diff_density_min -1.451
_refine_diff_density_rms 0.221
_refine_ls_extinction_method none
_refine_ls_goodness_of_fit_ref 1.015
_refine_ls_hydrogen_treatment constr
_refine_ls_matrix_type full
_refine_ls_number_parameters 532
_refine_ls_number_reflns 14208
_refine_ls_number_restraints 0
_refine_ls_restrained_S_all 1.015
_refine_ls_R_factor_all 0.0819
_refine_ls_R_factor_gt 0.0528
_refine_ls_shift/su_max 0.002
_refine_ls_shift/su_mean 0.000
_refine_ls_structure_factor_coef Fsqd
_refine_ls_weighting_details 'w=1/[\s^2^(Fo^2^)+(0.0746P)^2^] where P=(Fo^2^+2Fc^2^)/3'
_refine_ls_weighting_scheme calc
_refine_ls_wR_factor_gt 0.1309
_refine_ls_wR_factor_ref 0.1439
_reflns_Friedel_coverage 0.000
_reflns_number_gt 9971
_reflns_number_total 14208
_reflns_threshold_expression 'I > 2\s(I)'
_cod_data_source_file c7cc01455d2.cif
_cod_data_source_block e3751a_a
_cod_depositor_comments
;
The following automatic conversions were performed:

'_exptl_crystal_density_meas' value 'none' was changed to '?' - the
value is perceived as not measured.

Automatic conversion script
Id: cif_fix_values 4973 2017-02-22 13:04:09Z antanas 

 Adding full bibliography for 7119770--7119773.cif.
;
_cod_database_code 7119771
_shelx_space_group_comment
;
The symmetry employed for this shelxl refinement is uniquely defined
by the following loop, which should always be used as a source of
symmetry information in preference to the above space-group names.
They are only intended as comments.
;
_shelx_estimated_absorpt_t_min 0.820
_shelx_estimated_absorpt_t_max 0.847
_diffrn_reflns_v_r_equivalents 0.045
_shelxl_version_number 2014/6

loop_
_space_group_symop_operation_xyz
'x, y, z'
'-x, y+1/2, -z+1/2'
'-x, -y, -z'
'x, -y-1/2, z-1/2'

loop_
_atom_site_label
_atom_site_type_symbol
_atom_site_fract_x
_atom_site_fract_y
_atom_site_fract_z
_atom_site_U_iso_or_equiv
_atom_site_adp_type
_atom_site_occupancy
_atom_site_site_symmetry_order
_atom_site_calc_flag
_atom_site_refinement_flags_posn
_atom_site_refinement_flags_adp
Pt1 Pt 0.49829(2) 0.25321(2) 0.63425(2) 0.01945(7) Uani 1 1 d . .
P1 P 0.53552(10) 0.16037(5) 0.64618(7) 0.0199(2) Uani 1 1 d . .
C1 C 0.4373(4) 0.11347(17) 0.6775(3) 0.0231(10) Uani 1 1 d . .
C2 C 0.4511(4) 0.0800(2) 0.7512(3) 0.0312(12) Uani 1 1 d . .
H2 H 0.5129 0.0824 0.7891 0.037 Uiso 1 1 calc R U
C3 C 0.3758(5) 0.0435(2) 0.7699(4) 0.0380(14) Uani 1 1 d . .
H3 H 0.3865 0.0206 0.8204 0.046 Uiso 1 1 calc R U
C4 C 0.2853(5) 0.0396(2) 0.7165(4) 0.0378(13) Uani 1 1 d . .
H4 H 0.2336 0.0144 0.7301 0.045 Uiso 1 1 calc R U
C5 C 0.2701(4) 0.07287(19) 0.6424(4) 0.0334(12) Uani 1 1 d . .
H5 H 0.2079 0.0704 0.6051 0.040 Uiso 1 1 calc R U
C6 C 0.3457(4) 0.10956(18) 0.6231(3) 0.0267(10) Uani 1 1 d . .
H6 H 0.3351 0.1322 0.5725 0.032 Uiso 1 1 calc R U
C7 C 0.5720(4) 0.12977(18) 0.5461(3) 0.0210(9) Uani 1 1 d . .
C8 C 0.5931(4) 0.16325(19) 0.4765(3) 0.0254(10) Uani 1 1 d . .
H8 H 0.5870 0.2024 0.4808 0.031 Uiso 1 1 calc R U
C9 C 0.6231(4) 0.1398(2) 0.4010(3) 0.0342(12) Uani 1 1 d . .
H9 H 0.6390 0.1629 0.3542 0.041 Uiso 1 1 calc R U
C10 C 0.6299(4) 0.0834(2) 0.3938(3) 0.0391(13) Uani 1 1 d . .
H10 H 0.6511 0.0674 0.3421 0.047 Uiso 1 1 calc R U
C11 C 0.6058(5) 0.0496(2) 0.4614(4) 0.0378(14) Uani 1 1 d . .
H11 H 0.6092 0.0105 0.4553 0.045 Uiso 1 1 calc R U
C12 C 0.5771(4) 0.0720(2) 0.5373(3) 0.0337(12) Uani 1 1 d . .
H12 H 0.5609 0.0486 0.5836 0.040 Uiso 1 1 calc R U
C13 C 0.6400(4) 0.15030(19) 0.7312(3) 0.0269(11) Uani 1 1 d . .
C14 C 0.7237(4) 0.1171(2) 0.7221(4) 0.0376(13) Uani 1 1 d . .
H14 H 0.7312 0.0991 0.6681 0.045 Uiso 1 1 calc R U
C15 C 0.7977(5) 0.1103(3) 0.7940(5) 0.0545(18) Uani 1 1 d . .
H15 H 0.8566 0.0884 0.7880 0.065 Uiso 1 1 calc R U
C16 C 0.7860(6) 0.1348(3) 0.8728(4) 0.062(2) Uani 1 1 d . .
H16 H 0.8353 0.1291 0.9217 0.074 Uiso 1 1 calc R U
C17 C 0.7031(6) 0.1674(3) 0.8802(4) 0.0556(18) Uani 1 1 d . .
H17 H 0.6951 0.1844 0.9348 0.067 Uiso 1 1 calc R U
C18 C 0.6302(5) 0.1764(2) 0.8106(3) 0.0428(14) Uani 1 1 d . .
H18 H 0.5738 0.2002 0.8168 0.051 Uiso 1 1 calc R U
P2 P 0.46128(10) 0.34607(5) 0.61884(7) 0.0204(2) Uani 1 1 d . .
C19 C 0.5631(4) 0.39169(17) 0.5905(3) 0.0209(9) Uani 1 1 d . .
C20 C 0.6530(4) 0.39274(18) 0.6447(3) 0.0259(10) Uani 1 1 d . .
H20 H 0.6600 0.3699 0.6953 0.031 Uiso 1 1 calc R U
C21 C 0.7338(4) 0.42658(19) 0.6269(3) 0.0329(12) Uani 1 1 d . .
H21 H 0.7950 0.4276 0.6656 0.040 Uiso 1 1 calc R U
C22 C 0.7240(5) 0.4588(2) 0.5524(4) 0.0393(13) Uani 1 1 d . .
H22 H 0.7794 0.4815 0.5390 0.047 Uiso 1 1 calc R U
C23 C 0.6350(5) 0.4582(2) 0.4974(4) 0.0435(15) Uani 1 1 d . .
H23 H 0.6287 0.4808 0.4466 0.052 Uiso 1 1 calc R U
C24 C 0.5533(5) 0.4245(2) 0.5158(3) 0.0353(13) Uani 1 1 d . .
H24 H 0.4917 0.4241 0.4776 0.042 Uiso 1 1 calc R U
C25 C 0.4178(4) 0.37926(18) 0.7141(3) 0.0224(10) Uani 1 1 d . .
C26 C 0.3943(4) 0.3486(2) 0.7851(3) 0.0281(11) Uani 1 1 d . .
H26 H 0.4040 0.3096 0.7858 0.034 Uiso 1 1 calc R U
C27 C 0.3566(5) 0.3747(2) 0.8552(3) 0.0406(14) Uani 1 1 d . .
H27 H 0.3397 0.3533 0.9036 0.049 Uiso 1 1 calc R U
C28 C 0.3435(5) 0.4308(2) 0.8553(4) 0.0504(16) Uani 1 1 d . .
H28 H 0.3167 0.4484 0.9034 0.061 Uiso 1 1 calc R U
C29 C 0.3691(5) 0.4622(3) 0.7857(4) 0.0483(16) Uani 1 1 d . .
H29 H 0.3604 0.5013 0.7861 0.058 Uiso 1 1 calc R U
C30 C 0.4073(5) 0.4369(2) 0.7156(3) 0.0351(13) Uani 1 1 d . .
H30 H 0.4264 0.4585 0.6684 0.042 Uiso 1 1 calc R U
C31 C 0.3594(4) 0.35474(18) 0.5303(3) 0.0266(10) Uani 1 1 d . .
C32 C 0.3728(5) 0.3291(2) 0.4515(3) 0.0419(14) Uani 1 1 d . .
H32 H 0.4329 0.3079 0.4463 0.050 Uiso 1 1 calc R U
C33 C 0.3000(6) 0.3340(3) 0.3808(4) 0.0559(19) Uani 1 1 d . .
H33 H 0.3106 0.3171 0.3267 0.067 Uiso 1 1 calc R U
C34 C 0.2119(6) 0.3637(3) 0.3888(4) 0.056(2) Uani 1 1 d . .
H34 H 0.1609 0.3666 0.3405 0.067 Uiso 1 1 calc R U
C35 C 0.1982(5) 0.3882(2) 0.4644(4) 0.0457(16) Uani 1 1 d . .
H35 H 0.1373 0.4088 0.4690 0.055 Uiso 1 1 calc R U
C36 C 0.2718(4) 0.38452(19) 0.5376(4) 0.0341(12) Uani 1 1 d . .
H36 H 0.2609 0.4023 0.5909 0.041 Uiso 1 1 calc R U
C37 C 0.6452(4) 0.26294(18) 0.6158(3) 0.0234(10) Uani 1 1 d . .
C38 C 0.7315(4) 0.26626(19) 0.5993(3) 0.0256(10) Uani 1 1 d . .
C39 C 0.8318(4) 0.27124(19) 0.5700(3) 0.0236(10) Uani 1 1 d . .
C40 C 0.8619(4) 0.2358(2) 0.5064(3) 0.0259(10) Uani 1 1 d . .
H40 H 0.8152 0.2080 0.4840 0.031 Uiso 1 1 calc R U
N1 N 0.9532(3) 0.23857(17) 0.4748(3) 0.0267(9) Uani 1 1 d . .
C41 C 1.0186(4) 0.2784(2) 0.5075(3) 0.0307(11) Uani 1 1 d . .
H41 H 1.0832 0.2814 0.4853 0.037 Uiso 1 1 calc R U
C42 C 0.9958(4) 0.3149(2) 0.5719(3) 0.0311(11) Uani 1 1 d . .
H42 H 1.0441 0.3421 0.5939 0.037 Uiso 1 1 calc R U
C43 C 0.9029(4) 0.31125(19) 0.6033(3) 0.0276(10) Uani 1 1 d . .
H43 H 0.8861 0.3359 0.6479 0.033 Uiso 1 1 calc R U
C44 C 0.3520(4) 0.24272(18) 0.6546(3) 0.0253(10) Uani 1 1 d . .
C45 C 0.2646(4) 0.23824(19) 0.6715(3) 0.0266(10) Uani 1 1 d . .
C46 C 0.1653(4) 0.2312(2) 0.6994(3) 0.0231(9) Uani 1 1 d . .
C47 C 0.1332(4) 0.2663(2) 0.7632(3) 0.0253(10) Uani 1 1 d . .
H47 H 0.1788 0.2945 0.7862 0.030 Uiso 1 1 calc R U
N2 N 0.0420(3) 0.26241(17) 0.7938(3) 0.0282(9) Uani 1 1 d . .
C48 C -0.0226(4) 0.2221(2) 0.7617(3) 0.0296(11) Uani 1 1 d . .
H48 H -0.0874 0.2185 0.7834 0.035 Uiso 1 1 calc R U
C49 C 0.0032(4) 0.1865(2) 0.6986(3) 0.0306(11) Uani 1 1 d . .
H49 H -0.0437 0.1586 0.6765 0.037 Uiso 1 1 calc R U
C50 C 0.0963(4) 0.19083(19) 0.6671(3) 0.0280(11) Uani 1 1 d . .
H50 H 0.1139 0.1661 0.6229 0.034 Uiso 1 1 calc R U
Co1 Co 0.99627(5) 0.18489(3) 0.38493(4) 0.02794(16) Uani 1 1 d . .
Cl1 Cl 0.86308(12) 0.13671(6) 0.32518(9) 0.0466(4) Uani 1 1 d . .
Cl2 Cl 1.12647(12) 0.13524(7) 0.44596(9) 0.0493(4) Uani 1 1 d . .
O1 O 0.9989(7) 0.0156(4) 0.7090(10) 0.284(7) Uani 1 1 d . .

loop_
_atom_site_aniso_label
_atom_site_aniso_U_11
_atom_site_aniso_U_22
_atom_site_aniso_U_33
_atom_site_aniso_U_23
_atom_site_aniso_U_13
_atom_site_aniso_U_12
Pt1 0.02120(11) 0.01487(10) 0.02409(10) -0.00047(6) 0.01091(7) -0.00089(7)
P1 0.0253(6) 0.0184(5) 0.0173(5) -0.0008(4) 0.0092(5) -0.0013(5)
C1 0.030(3) 0.017(2) 0.024(2) 0.0004(17) 0.009(2) 0.0007(19)
C2 0.035(3) 0.029(3) 0.030(3) 0.003(2) 0.005(2) -0.004(2)
C3 0.049(4) 0.030(3) 0.037(3) 0.014(2) 0.016(3) -0.005(3)
C4 0.042(3) 0.023(2) 0.050(3) 0.000(2) 0.014(3) -0.011(2)
C5 0.028(3) 0.027(2) 0.046(3) 0.001(2) 0.006(2) 0.000(2)
C6 0.030(3) 0.023(2) 0.028(2) 0.0010(18) 0.007(2) 0.002(2)
C7 0.023(2) 0.022(2) 0.019(2) -0.0021(17) 0.0060(18) 0.0017(18)
C8 0.032(3) 0.025(2) 0.020(2) -0.0029(18) 0.009(2) -0.002(2)
C9 0.041(3) 0.040(3) 0.025(3) -0.007(2) 0.016(2) -0.010(2)
C10 0.044(4) 0.042(3) 0.032(3) -0.015(2) 0.010(3) -0.003(3)
C11 0.055(4) 0.023(2) 0.037(3) -0.010(2) 0.015(3) -0.004(3)
C12 0.042(3) 0.026(2) 0.036(3) -0.003(2) 0.016(2) 0.006(2)
C13 0.032(3) 0.027(2) 0.022(2) 0.0014(18) 0.004(2) -0.008(2)
C14 0.031(3) 0.039(3) 0.042(3) 0.011(2) 0.005(3) -0.004(2)
C15 0.033(4) 0.062(4) 0.068(5) 0.020(3) -0.002(3) -0.003(3)
C16 0.063(5) 0.083(5) 0.035(4) 0.015(3) -0.018(4) -0.032(4)
C17 0.064(5) 0.071(4) 0.031(3) -0.003(3) -0.002(3) -0.023(4)
C18 0.053(4) 0.047(3) 0.027(3) -0.007(2) 0.003(3) -0.007(3)
P2 0.0252(6) 0.0181(5) 0.0189(5) -0.0002(4) 0.0076(5) 0.0000(5)
C19 0.023(2) 0.016(2) 0.025(2) -0.0011(17) 0.0108(19) 0.0023(18)
C20 0.033(3) 0.020(2) 0.025(2) -0.0039(18) 0.005(2) 0.000(2)
C21 0.034(3) 0.024(2) 0.041(3) -0.007(2) 0.010(2) 0.001(2)
C22 0.045(4) 0.028(3) 0.049(3) 0.002(2) 0.022(3) -0.009(2)
C23 0.053(4) 0.036(3) 0.042(3) 0.018(3) 0.010(3) -0.009(3)
C24 0.042(3) 0.034(3) 0.030(3) 0.014(2) 0.003(2) 0.002(2)
C25 0.025(2) 0.023(2) 0.020(2) -0.0050(17) 0.0054(19) 0.0022(19)
C26 0.027(3) 0.034(3) 0.024(2) -0.006(2) 0.008(2) -0.003(2)
C27 0.047(4) 0.050(3) 0.028(3) -0.012(2) 0.017(3) -0.015(3)
C28 0.049(4) 0.057(4) 0.050(4) -0.031(3) 0.024(3) -0.008(3)
C29 0.055(4) 0.039(3) 0.053(4) -0.022(3) 0.013(3) 0.007(3)
C30 0.051(4) 0.024(2) 0.030(3) -0.005(2) 0.009(3) 0.005(2)
C31 0.032(3) 0.023(2) 0.025(2) 0.0047(18) 0.003(2) -0.006(2)
C32 0.047(4) 0.052(3) 0.028(3) -0.006(2) 0.006(3) -0.006(3)
C33 0.064(5) 0.074(5) 0.027(3) -0.004(3) -0.005(3) -0.022(4)
C34 0.065(5) 0.063(4) 0.035(3) 0.017(3) -0.019(3) -0.028(4)
C35 0.036(3) 0.047(3) 0.050(4) 0.011(3) -0.014(3) -0.007(3)
C36 0.039(3) 0.025(2) 0.038(3) 0.003(2) 0.003(3) 0.000(2)
C37 0.030(3) 0.019(2) 0.022(2) -0.0006(17) 0.009(2) -0.002(2)
C38 0.030(3) 0.022(2) 0.026(2) 0.0002(18) 0.004(2) 0.001(2)
C39 0.022(2) 0.028(2) 0.021(2) 0.0052(19) 0.0080(19) 0.001(2)
C40 0.025(3) 0.029(2) 0.025(2) -0.0020(19) 0.007(2) 0.000(2)
N1 0.021(2) 0.036(2) 0.024(2) 0.0040(17) 0.0060(17) 0.0004(18)
C41 0.023(3) 0.039(3) 0.031(3) 0.007(2) 0.006(2) -0.002(2)
C42 0.029(3) 0.028(2) 0.037(3) 0.001(2) 0.004(2) -0.006(2)
C43 0.030(3) 0.028(2) 0.026(2) -0.0010(19) 0.010(2) 0.001(2)
C44 0.029(3) 0.021(2) 0.028(2) 0.0005(18) 0.010(2) -0.001(2)
C45 0.031(3) 0.024(2) 0.025(2) -0.0021(18) 0.009(2) 0.001(2)
C46 0.019(2) 0.027(2) 0.023(2) 0.0032(19) 0.0032(19) 0.0031(19)
C47 0.021(2) 0.034(2) 0.022(2) -0.0018(19) 0.0071(19) -0.004(2)
N2 0.023(2) 0.040(2) 0.022(2) 0.0021(17) 0.0058(17) 0.0021(19)
C48 0.021(3) 0.037(3) 0.031(3) 0.004(2) 0.007(2) -0.004(2)
C49 0.025(3) 0.031(3) 0.036(3) 0.004(2) 0.003(2) -0.002(2)
C50 0.026(3) 0.032(3) 0.026(2) -0.002(2) 0.006(2) 0.004(2)
Co1 0.0236(4) 0.0396(4) 0.0222(3) -0.0003(3) 0.0098(3) 0.0002(3)
Cl1 0.0393(8) 0.0635(9) 0.0381(8) -0.0069(7) 0.0085(6) -0.0164(7)
Cl2 0.0409(9) 0.0719(10) 0.0360(8) 0.0048(7) 0.0080(6) 0.0231(8)
O1 0.125(8) 0.200(9) 0.56(2) -0.173(12) 0.173(10) -0.008(7)

loop_
_atom_type_symbol
_atom_type_description
_atom_type_scat_dispersion_real
_atom_type_scat_dispersion_imag
_atom_type_scat_source
C C 0.0033 0.0016 'International Tables Vol C Tables 4.2.6.8 and 6.1.1.4'
H H 0.0000 0.0000 'International Tables Vol C Tables 4.2.6.8 and 6.1.1.4'
N N 0.0061 0.0033 'International Tables Vol C Tables 4.2.6.8 and 6.1.1.4'
P P 0.1023 0.0942 'International Tables Vol C Tables 4.2.6.8 and 6.1.1.4'
Cl Cl 0.1484 0.1585 'International Tables Vol C Tables 4.2.6.8 and 6.1.1.4'
Co Co 0.3494 0.9721 'International Tables Vol C Tables 4.2.6.8 and 6.1.1.4'
Pt Pt -1.7033 8.3905 'International Tables Vol C Tables 4.2.6.8 and 6.1.1.4'
O O 0.0106 0.0060 'International Tables Vol C Tables 4.2.6.8 and 6.1.1.4'

loop_
_geom_angle_atom_site_label_1
_geom_angle_atom_site_label_2
_geom_angle_atom_site_label_3
_geom_angle
_geom_angle_site_symmetry_1
_geom_angle_site_symmetry_3
C37 Pt1 C44 179.03(18) . .
C37 Pt1 P1 85.69(13) . .
C44 Pt1 P1 93.70(13) . .
C37 Pt1 P2 93.91(13) . .
C44 Pt1 P2 86.71(13) . .
P1 Pt1 P2 178.66(4) . .
C13 P1 C7 108.1(2) . .
C13 P1 C1 103.3(2) . .
C7 P1 C1 103.2(2) . .
C13 P1 Pt1 109.13(15) . .
C7 P1 Pt1 113.68(15) . .
C1 P1 Pt1 118.47(16) . .
C2 C1 C6 118.8(5) . .
C2 C1 P1 122.8(4) . .
C6 C1 P1 118.4(3) . .
C3 C2 C1 120.4(5) . .
C3 C2 H2 119.8 . .
C1 C2 H2 119.8 . .
C2 C3 C4 120.9(5) . .
C2 C3 H3 119.6 . .
C4 C3 H3 119.6 . .
C3 C4 C5 119.5(5) . .
C3 C4 H4 120.3 . .
C5 C4 H4 120.3 . .
C6 C5 C4 119.9(5) . .
C6 C5 H5 120.1 . .
C4 C5 H5 120.1 . .
C5 C6 C1 120.5(5) . .
C5 C6 H6 119.7 . .
C1 C6 H6 119.7 . .
C8 C7 C12 119.2(4) . .
C8 C7 P1 120.5(3) . .
C12 C7 P1 120.3(4) . .
C9 C8 C7 120.3(4) . .
C9 C8 H8 119.9 . .
C7 C8 H8 119.9 . .
C10 C9 C8 120.0(5) . .
C10 C9 H9 120.0 . .
C8 C9 H9 120.0 . .
C9 C10 C11 120.1(5) . .
C9 C10 H10 119.9 . .
C11 C10 H10 119.9 . .
C12 C11 C10 120.8(5) . .
C12 C11 H11 119.6 . .
C10 C11 H11 119.6 . .
C11 C12 C7 119.5(5) . .
C11 C12 H12 120.2 . .
C7 C12 H12 120.2 . .
C14 C13 C18 119.9(5) . .
C14 C13 P1 123.8(4) . .
C18 C13 P1 116.2(4) . .
C13 C14 C15 118.8(6) . .
C13 C14 H14 120.6 . .
C15 C14 H14 120.6 . .
C16 C15 C14 120.9(7) . .
C16 C15 H15 119.5 . .
C14 C15 H15 119.5 . .
C17 C16 C15 119.2(6) . .
C17 C16 H16 120.4 . .
C15 C16 H16 120.4 . .
C16 C17 C18 121.7(6) . .
C16 C17 H17 119.2 . .
C18 C17 H17 119.2 . .
C17 C18 C13 119.5(6) . .
C17 C18 H18 120.3 . .
C13 C18 H18 120.3 . .
C25 P2 C19 103.2(2) . .
C25 P2 C31 106.6(2) . .
C19 P2 C31 104.7(2) . .
C25 P2 Pt1 115.33(15) . .
C19 P2 Pt1 117.44(15) . .
C31 P2 Pt1 108.69(15) . .
C20 C19 C24 119.4(5) . .
C20 C19 P2 118.2(3) . .
C24 C19 P2 122.4(4) . .
C19 C20 C21 121.2(5) . .
C19 C20 H20 119.4 . .
C21 C20 H20 119.4 . .
C22 C21 C20 119.1(5) . .
C22 C21 H21 120.4 . .
C20 C21 H21 120.4 . .
C23 C22 C21 120.4(5) . .
C23 C22 H22 119.8 . .
C21 C22 H22 119.8 . .
C22 C23 C24 120.4(5) . .
C22 C23 H23 119.8 . .
C24 C23 H23 119.8 . .
C19 C24 C23 119.4(5) . .
C19 C24 H24 120.3 . .
C23 C24 H24 120.3 . .
C26 C25 C30 119.2(4) . .
C26 C25 P2 121.2(3) . .
C30 C25 P2 119.5(4) . .
C25 C26 C27 120.1(5) . .
C25 C26 H26 119.9 . .
C27 C26 H26 119.9 . .
C28 C27 C26 120.4(5) . .
C28 C27 H27 119.8 . .
C26 C27 H27 119.8 . .
C27 C28 C29 120.1(5) . .
C27 C28 H28 119.9 . .
C29 C28 H28 119.9 . .
C30 C29 C28 120.1(5) . .
C30 C29 H29 120.0 . .
C28 C29 H29 120.0 . .
C29 C30 C25 120.0(5) . .
C29 C30 H30 120.0 . .
C25 C30 H30 120.0 . .
C36 C31 C32 119.2(5) . .
C36 C31 P2 123.9(4) . .
C32 C31 P2 116.9(4) . .
C33 C32 C31 120.7(6) . .
C33 C32 H32 119.7 . .
C31 C32 H32 119.7 . .
C34 C33 C32 119.7(6) . .
C34 C33 H33 120.1 . .
C32 C33 H33 120.1 . .
C35 C34 C33 119.9(6) . .
C35 C34 H34 120.0 . .
C33 C34 H34 120.0 . .
C34 C35 C36 121.7(6) . .
C34 C35 H35 119.2 . .
C36 C35 H35 119.2 . .
C31 C36 C35 118.8(5) . .
C31 C36 H36 120.6 . .
C35 C36 H36 120.6 . .
C38 C37 Pt1 175.1(4) . .
C37 C38 C39 174.0(5) . .
C40 C39 C43 117.0(5) . .
C40 C39 C38 120.4(4) . .
C43 C39 C38 122.6(4) . .
N1 C40 C39 123.8(5) . .
N1 C40 H40 118.1 . .
C39 C40 H40 118.1 . .
C40 N1 C41 117.3(4) . .
C40 N1 Co1 122.8(3) . .
C41 N1 Co1 119.9(4) . .
N1 C41 C42 122.9(5) . .
N1 C41 H41 118.5 . .
C42 C41 H41 118.5 . .
C43 C42 C41 118.8(5) . .
C43 C42 H42 120.6 . .
C41 C42 H42 120.6 . .
C42 C43 C39 120.2(5) . .
C42 C43 H43 119.9 . .
C39 C43 H43 119.9 . .
C45 C44 Pt1 176.0(5) . .
C44 C45 C46 174.7(5) . .
C50 C46 C47 116.4(5) . .
C50 C46 C45 124.1(5) . .
C47 C46 C45 119.5(4) . .
N2 C47 C46 123.6(5) . .
N2 C47 H47 118.2 . .
C46 C47 H47 118.2 . .
C47 N2 C48 118.3(4) . .
C47 N2 Co1 122.7(3) . 4_466
C48 N2 Co1 118.9(4) . 4_466
N2 C48 C49 121.4(5) . .
N2 C48 H48 119.3 . .
C49 C48 H48 119.3 . .
C48 C49 C50 120.1(5) . .
C48 C49 H49 120.0 . .
C50 C49 H49 120.0 . .
C49 C50 C46 120.2(5) . .
C49 C50 H50 119.9 . .
C46 C50 H50 119.9 . .
N1 Co1 N2 101.27(19) . 4_665
N1 Co1 Cl2 108.41(13) . .
N2 Co1 Cl2 111.12(13) 4_665 .
N1 Co1 Cl1 110.77(13) . .
N2 Co1 Cl1 108.63(13) 4_665 .
Cl2 Co1 Cl1 115.70(7) . .

loop_
_geom_bond_atom_site_label_1
_geom_bond_atom_site_label_2
_geom_bond_distance
_geom_bond_site_symmetry_2
Pt1 C37 1.993(5) .
Pt1 C44 1.995(5) .
Pt1 P1 2.2944(11) .
Pt1 P2 2.2982(11) .
P1 C13 1.811(5) .
P1 C7 1.815(4) .
P1 C1 1.818(5) .
C1 C2 1.388(6) .
C1 C6 1.395(7) .
C2 C3 1.377(7) .
C2 H2 0.9500 .
C3 C4 1.377(8) .
C3 H3 0.9500 .
C4 C5 1.390(7) .
C4 H4 0.9500 .
C5 C6 1.385(7) .
C5 H5 0.9500 .
C6 H6 0.9500 .
C7 C8 1.390(6) .
C7 C12 1.401(6) .
C8 C9 1.385(6) .
C8 H8 0.9500 .
C9 C10 1.368(7) .
C9 H9 0.9500 .
C10 C11 1.383(8) .
C10 H10 0.9500 .
C11 C12 1.374(7) .
C11 H11 0.9500 .
C12 H12 0.9500 .
C13 C14 1.379(7) .
C13 C18 1.390(7) .
C14 C15 1.404(8) .
C14 H14 0.9500 .
C15 C16 1.371(9) .
C15 H15 0.9500 .
C16 C17 1.357(10) .
C16 H16 0.9500 .
C17 C18 1.377(8) .
C17 H17 0.9500 .
C18 H18 0.9500 .
P2 C25 1.812(5) .
P2 C19 1.819(5) .
P2 C31 1.819(5) .
C19 C20 1.373(6) .
C19 C24 1.390(6) .
C20 C21 1.388(7) .
C20 H20 0.9500 .
C21 C22 1.379(7) .
C21 H21 0.9500 .
C22 C23 1.370(8) .
C22 H22 0.9500 .
C23 C24 1.397(8) .
C23 H23 0.9500 .
C24 H24 0.9500 .
C25 C26 1.379(6) .
C25 C30 1.396(6) .
C26 C27 1.383(7) .
C26 H26 0.9500 .
C27 C28 1.365(8) .
C27 H27 0.9500 .
C28 C29 1.381(9) .
C28 H28 0.9500 .
C29 C30 1.378(7) .
C29 H29 0.9500 .
C30 H30 0.9500 .
C31 C36 1.371(7) .
C31 C32 1.388(7) .
C32 C33 1.377(8) .
C32 H32 0.9500 .
C33 C34 1.377(10) .
C33 H33 0.9500 .
C34 C35 1.333(9) .
C34 H34 0.9500 .
C35 C36 1.407(7) .
C35 H35 0.9500 .
C36 H36 0.9500 .
C37 C38 1.190(7) .
C38 C39 1.441(7) .
C39 C40 1.386(7) .
C39 C43 1.401(7) .
C40 N1 1.341(6) .
C40 H40 0.9500 .
N1 C41 1.351(7) .
N1 Co1 2.017(4) .
C41 C42 1.380(7) .
C41 H41 0.9500 .
C42 C43 1.362(7) .
C42 H42 0.9500 .
C43 H43 0.9500 .
C44 C45 1.208(7) .
C45 C46 1.426(7) .
C46 C50 1.387(7) .
C46 C47 1.392(7) .
C47 N2 1.335(6) .
C47 H47 0.9500 .
N2 C48 1.350(6) .
N2 Co1 2.028(4) 4_466
C48 C49 1.365(7) .
C48 H48 0.9500 .
C49 C50 1.366(7) .
C49 H49 0.9500 .
C50 H50 0.9500 .
Co1 N2 2.028(4) 4_665
Co1 Cl2 2.2149(16) .
Co1 Cl1 2.2184(16) .
